data_7214510
loop_
_publ_author_name
'Baldrighi, Michele'
'Bartesaghi, Davide'
'Cavallo, Gabriella'
'Chierotti, Michele R.'
'Gobetto, Roberto'
'Metrangolo, Pierangelo'
'Pilati, Tullio'
'Resnati, Giuseppe'
'Terraneo, Giancarlo'

_publ_section_title
;
 Polymorphs and co-crystals of haloprogin: an antifungal agent
;
_journal_issue 26
_journal_name_full CrystEngComm
_journal_page_first 5897
_journal_paper_doi 10.1039/c4ce00367e
_journal_volume 16
_journal_year 2014
_chemical_formula_moiety 'C10 H8 N2, 2(C9 H4 Cl3 I O)'
_chemical_formula_sum 'C28 H16 Cl6 I2 N2 O2'
_chemical_formula_weight 878.93
_chemical_name_systematic
; 
 ? 
;
_space_group_IT_number 2
_symmetry_cell_setting triclinic
_symmetry_space_group_name_Hall '-P 1'
_symmetry_space_group_name_H-M 'P -1'
_atom_sites_solution_hydrogens geom
_atom_sites_solution_primary direct
_atom_sites_solution_secondary difmap
_audit_creation_method SHELXL-97
_cell_angle_alpha 67.769(9)
_cell_angle_beta 81.362(9)
_cell_angle_gamma 79.166(9)
_cell_formula_units_Z 2
_cell_length_a 7.4865(14)
_cell_length_b 13.522(3)
_cell_length_c 17.240(3)
_cell_measurement_reflns_used 9944
_cell_measurement_temperature 296(2)
_cell_measurement_theta_max 28.630
_cell_measurement_theta_min 2.421
_cell_volume 1580.7(5)
_computing_cell_refinement 'Bruker SAINT'
_computing_data_collection 'Bruker SMART'
_computing_data_reduction 'Bruker SAINT'
_computing_molecular_graphics
;
ORTEP-3 (Farrugia, L.J. (1997) Jour. Appl. Cryst. 30, 565)
Mercury (Macrae, C. F., Edgington, P. R., McCabe, P., Pidcock, E., 
Shields, G. P., Taylor, R., Towler, M. & van de Streek, J. (2006). 
J. Appl. Cryst. 39, 453-457
;
_computing_publication_material SHELXL-97
_computing_structure_refinement 'SHELXL-97 (Sheldrick, G. M. (2008). Acta Cryst. A64, 112-122)'
_computing_structure_solution 'SHELXS (Sheldrick, G. M. (2008). Acta Cryst. A64, 112-122)'
_diffrn_ambient_temperature 296(2)
_diffrn_measured_fraction_theta_full 0.993
_diffrn_measured_fraction_theta_max 0.851
_diffrn_measurement_device_type 'Bruker APEX-II CCD'
_diffrn_measurement_method '\f and \w scans'
_diffrn_radiation_monochromator graphite
_diffrn_radiation_source 'fine-focus sealed tube'
_diffrn_radiation_type MoK\a
_diffrn_radiation_wavelength 0.71073
_diffrn_reflns_av_R_equivalents 0.0253
_diffrn_reflns_av_sigmaI/netI 0.0269
_diffrn_reflns_limit_h_max 10
_diffrn_reflns_limit_h_min -10
_diffrn_reflns_limit_k_max 16
_diffrn_reflns_limit_k_min -20
_diffrn_reflns_limit_l_max 24
_diffrn_reflns_limit_l_min -24
_diffrn_reflns_number 30410
_diffrn_reflns_theta_full 27.00
_diffrn_reflns_theta_max 32.32
_diffrn_reflns_theta_min 1.28
_diffrn_standards_decay_% 0.00
_exptl_absorpt_coefficient_mu 2.526
_exptl_absorpt_correction_T_max 0.9125
_exptl_absorpt_correction_T_min 0.4510
_exptl_absorpt_correction_type multi-scan
_exptl_absorpt_process_details 'Bruker (2001). SADABS. Bruker AXS Inc., Madison, Wisconsin, USA.'
_exptl_crystal_colour colourless
_exptl_crystal_density_diffrn 1.847
_exptl_crystal_density_method 'not measured'
_exptl_crystal_description needle
_exptl_crystal_F_000 844
_exptl_crystal_size_max 0.52
_exptl_crystal_size_mid 0.16
_exptl_crystal_size_min 0.06
_refine_diff_density_max 0.713
_refine_diff_density_min -0.482
_refine_diff_density_rms 0.067
_refine_ls_extinction_method none
_refine_ls_goodness_of_fit_ref 1.004
_refine_ls_hydrogen_treatment noref
_refine_ls_matrix_type full
_refine_ls_number_parameters 361
_refine_ls_number_reflns 9602
_refine_ls_number_restraints 0
_refine_ls_restrained_S_all 1.004
_refine_ls_R_factor_all 0.0546
_refine_ls_R_factor_gt 0.0303
_refine_ls_shift/su_max 0.002
_refine_ls_shift/su_mean 0.000
_refine_ls_structure_factor_coef Fsqd
_refine_ls_weighting_details 'w=1/[\s^2^(Fo^2^)+(0.0263P)^2^+0.9272P] where P=(Fo^2^+2Fc^2^)/3'
_refine_ls_weighting_scheme calc
_refine_ls_wR_factor_gt 0.0633
_refine_ls_wR_factor_ref 0.0733
_reflns_number_gt 6763
_reflns_number_total 9602
_reflns_threshold_expression >2\s(I)
_cod_data_source_file c4ce00367e2.cif
_cod_data_source_block db08
_cod_depositor_comments
;
The following automatic conversions were performed:

'_symmetry_cell_setting' value 'Triclinic' changed to 'triclinic'
according to
/usr/data/users/saulius/crontab/automatic-downloads/rss-feeds/RSC/lib/dictionaries/cif_core.dic
dictionary named 'cif_core.dic' version 2.4.2 from 2011-04-26.

Automatic conversion script
Id: cif_fix_values 2281 2013-09-26 08:29:07Z andrius 

 Adding full bibliography for 7214510--7214515.cif.
;
_cod_database_code 7214510

loop_
_symmetry_equiv_pos_as_xyz
'x, y, z'
'-x, -y, -z'

loop_
_atom_site_label
_atom_site_type_symbol
_atom_site_fract_x
_atom_site_fract_y
_atom_site_fract_z
_atom_site_U_iso_or_equiv
_atom_site_adp_type
_atom_site_occupancy
_atom_site_symmetry_multiplicity
_atom_site_calc_flag
_atom_site_refinement_flags
I1A I 1.26319(2) 0.517856(15) 0.722374(11) 0.05169(6) Uani 1 1 d .
Cl1A Cl 1.70181(11) 0.97588(6) 0.73615(5) 0.0699(2) Uani 1 1 d .
Cl2A Cl 1.37297(14) 0.86567(8) 1.04985(6) 0.0845(3) Uani 1 1 d .
Cl3A Cl 1.44470(11) 0.62079(7) 1.06603(5) 0.06713(19) Uani 1 1 d .
O1A O 1.7375(3) 0.75083(16) 0.76364(12) 0.0566(5) Uani 1 1 d .
C1A C 1.4753(3) 0.5757(2) 0.74179(17) 0.0488(6) Uani 1 1 d .
C2A C 1.6017(3) 0.6078(2) 0.75362(16) 0.0484(6) Uani 1 1 d .
C3A C 1.7669(3) 0.6424(2) 0.76541(19) 0.0535(6) Uani 1 1 d .
H3A H 1.8110 0.5942 0.8190 0.064 Uiso 1 1 calc R
H3B H 1.8610 0.6364 0.7215 0.064 Uiso 1 1 calc R
C4A C 1.6533(3) 0.7704(2) 0.83274(16) 0.0445(5) Uani 1 1 d .
C5A C 1.6256(3) 0.8776(2) 0.82764(18) 0.0499(6) Uani 1 1 d .
C6A C 1.5407(4) 0.9057(2) 0.89359(19) 0.0566(7) Uani 1 1 d .
H6A H 1.5221 0.9776 0.8888 0.068 Uiso 1 1 calc R
C7A C 1.4821(4) 0.8277(2) 0.96766(18) 0.0533(6) Uani 1 1 d .
C8A C 1.5100(3) 0.7211(2) 0.97397(16) 0.0481(6) Uani 1 1 d .
C9A C 1.5929(3) 0.6926(2) 0.90656(17) 0.0471(6) Uani 1 1 d .
H9A H 1.6081 0.6209 0.9108 0.056 Uiso 1 1 calc R
I1B I 0.08025(3) 0.175522(16) 0.467355(13) 0.06277(7) Uani 1 1 d .
Cl1B Cl -0.07239(14) -0.07937(6) 0.16079(6) 0.0808(3) Uani 1 1 d .
Cl2B Cl 0.07940(10) 0.30637(7) -0.05705(4) 0.06517(19) Uani 1 1 d .
Cl3B Cl -0.11741(12) 0.41185(6) 0.07516(5) 0.06664(19) Uani 1 1 d .
O1B O -0.2251(3) 0.03345(14) 0.27277(11) 0.0510(4) Uani 1 1 d .
C1B C -0.0943(4) 0.1390(2) 0.40692(18) 0.0585(7) Uani 1 1 d .
C2B C -0.1935(4) 0.1138(2) 0.37268(17) 0.0519(6) Uani 1 1 d .
C3B C -0.3175(4) 0.0778(2) 0.33442(16) 0.0506(6) Uani 1 1 d .
H3C H -0.3814 0.0235 0.3782 0.061 Uiso 1 1 calc R
H3D H -0.4079 0.1385 0.3078 0.061 Uiso 1 1 calc R
C4B C -0.1586(3) 0.1021(2) 0.19797(15) 0.0423(5) Uani 1 1 d .
C5B C -0.0768(4) 0.0574(2) 0.13794(17) 0.0484(6) Uani 1 1 d .
C6B C -0.0030(3) 0.1195(2) 0.06098(17) 0.0514(6) Uani 1 1 d .
H6B H 0.0537 0.0877 0.0226 0.062 Uiso 1 1 calc R
C7B C -0.0129(3) 0.2290(2) 0.04062(15) 0.0464(6) Uani 1 1 d .
C8B C -0.0964(3) 0.2748(2) 0.09854(16) 0.0444(5) Uani 1 1 d .
C9B C -0.1667(3) 0.2122(2) 0.17721(15) 0.0428(5) Uani 1 1 d .
H9B H -0.2193 0.2440 0.2161 0.051 Uiso 1 1 calc R
N1 N 0.9580(3) 0.4416(2) 0.68899(18) 0.0637(6) Uani 1 1 d .
N2 N 0.3291(4) 0.2312(2) 0.54567(17) 0.0671(7) Uani 1 1 d .
C10 C 0.7787(4) 0.4502(3) 0.58227(19) 0.0606(7) Uani 1 1 d .
H10 H 0.7449 0.4861 0.5277 0.073 Uiso 1 1 calc R
C11 C 0.9016(4) 0.4882(3) 0.6120(2) 0.0679(8) Uani 1 1 d .
H11 H 0.9482 0.5504 0.5760 0.082 Uiso 1 1 calc R
C12 C 0.8823(5) 0.3555(3) 0.7391(2) 0.0725(9) Uani 1 1 d .
H12 H 0.9156 0.3226 0.7940 0.087 Uiso 1 1 calc R
C13 C 0.7579(5) 0.3118(2) 0.71532(19) 0.0648(8) Uani 1 1 d .
H13 H 0.7092 0.2515 0.7535 0.078 Uiso 1 1 calc R
C14 C 0.7059(3) 0.3581(2) 0.63426(16) 0.0470(6) Uani 1 1 d .
C15 C 0.5749(3) 0.3132(2) 0.60448(16) 0.0453(5) Uani 1 1 d .
C16 C 0.4324(4) 0.2647(2) 0.65657(18) 0.0611(7) Uani 1 1 d .
H16 H 0.4167 0.2581 0.7128 0.073 Uiso 1 1 calc R
C17 C 0.3134(5) 0.2262(3) 0.6249(2) 0.0697(9) Uani 1 1 d .
H17 H 0.2169 0.1951 0.6608 0.084 Uiso 1 1 calc R
C18 C 0.4672(5) 0.2764(3) 0.4964(2) 0.0761(10) Uani 1 1 d .
H18 H 0.4812 0.2805 0.4408 0.091 Uiso 1 1 calc R
C19 C 0.5911(4) 0.3179(3) 0.52209(19) 0.0665(8) Uani 1 1 d .
H19 H 0.6856 0.3490 0.4845 0.080 Uiso 1 1 calc R

loop_
_atom_site_aniso_label
_atom_site_aniso_U_11
_atom_site_aniso_U_22
_atom_site_aniso_U_33
_atom_site_aniso_U_23
_atom_site_aniso_U_13
_atom_site_aniso_U_12
I1A 0.04646(9) 0.06069(11) 0.05696(11) -0.03056(9) -0.00561(7) -0.00836(7)
Cl1A 0.0705(5) 0.0612(4) 0.0751(5) -0.0124(4) -0.0101(4) -0.0255(4)
Cl2A 0.0935(6) 0.0975(7) 0.0828(6) -0.0609(5) 0.0044(5) -0.0106(5)
Cl3A 0.0718(5) 0.0733(5) 0.0534(4) -0.0174(4) -0.0025(3) -0.0176(4)
O1A 0.0560(11) 0.0617(12) 0.0591(12) -0.0284(10) 0.0052(9) -0.0191(9)
C1A 0.0469(13) 0.0509(14) 0.0531(15) -0.0248(12) -0.0037(11) -0.0055(11)
C2A 0.0466(13) 0.0541(15) 0.0472(14) -0.0250(12) 0.0006(11) -0.0026(11)
C3A 0.0417(13) 0.0642(17) 0.0618(17) -0.0329(14) -0.0008(12) -0.0059(12)
C4A 0.0347(11) 0.0531(14) 0.0530(14) -0.0249(12) -0.0074(10) -0.0085(10)
C5A 0.0416(13) 0.0526(15) 0.0594(16) -0.0193(12) -0.0124(11) -0.0117(11)
C6A 0.0553(15) 0.0494(15) 0.075(2) -0.0300(14) -0.0144(14) -0.0064(12)
C7A 0.0472(14) 0.0647(17) 0.0595(17) -0.0354(14) -0.0086(12) -0.0046(12)
C8A 0.0415(12) 0.0571(15) 0.0494(14) -0.0209(12) -0.0095(11) -0.0079(11)
C9A 0.0432(12) 0.0486(14) 0.0552(15) -0.0235(12) -0.0086(11) -0.0068(11)
I1B 0.07658(13) 0.05641(11) 0.06072(12) -0.01712(9) -0.02355(10) -0.01702(9)
Cl1B 0.1163(7) 0.0501(4) 0.0773(5) -0.0327(4) 0.0093(5) -0.0084(4)
Cl2B 0.0617(4) 0.0903(5) 0.0422(3) -0.0167(3) 0.0003(3) -0.0271(4)
Cl3B 0.0916(5) 0.0478(4) 0.0601(4) -0.0146(3) -0.0036(4) -0.0217(4)
O1B 0.0638(11) 0.0457(10) 0.0457(10) -0.0178(8) 0.0003(8) -0.0146(8)
C1B 0.0706(18) 0.0548(16) 0.0534(16) -0.0173(13) -0.0122(14) -0.0162(14)
C2B 0.0615(16) 0.0498(15) 0.0447(14) -0.0159(12) -0.0042(12) -0.0117(12)
C3B 0.0558(15) 0.0580(15) 0.0426(14) -0.0203(12) 0.0004(11) -0.0182(12)
C4B 0.0413(12) 0.0476(13) 0.0416(13) -0.0176(11) -0.0063(10) -0.0093(10)
C5B 0.0500(14) 0.0477(14) 0.0516(15) -0.0227(12) -0.0060(11) -0.0053(11)
C6B 0.0470(13) 0.0673(17) 0.0473(14) -0.0315(13) -0.0023(11) -0.0042(12)
C7B 0.0377(12) 0.0644(16) 0.0395(13) -0.0177(12) -0.0057(10) -0.0136(11)
C8B 0.0446(12) 0.0466(13) 0.0445(13) -0.0145(11) -0.0103(10) -0.0113(10)
C9B 0.0440(12) 0.0480(13) 0.0413(13) -0.0203(11) -0.0054(10) -0.0084(10)
N1 0.0563(14) 0.0730(17) 0.0794(18) -0.0444(15) -0.0144(13) -0.0085(12)
N2 0.0704(16) 0.0793(18) 0.0656(16) -0.0336(14) -0.0117(13) -0.0235(14)
C10 0.0639(17) 0.0684(18) 0.0500(16) -0.0161(14) -0.0065(13) -0.0207(15)
C11 0.0669(19) 0.072(2) 0.073(2) -0.0302(17) 0.0005(16) -0.0275(16)
C12 0.088(2) 0.071(2) 0.068(2) -0.0261(17) -0.0355(18) -0.0099(18)
C13 0.082(2) 0.0578(17) 0.0563(17) -0.0134(14) -0.0223(15) -0.0175(15)
C14 0.0463(13) 0.0513(14) 0.0469(14) -0.0208(11) -0.0078(11) -0.0056(11)
C15 0.0467(13) 0.0474(13) 0.0441(13) -0.0184(11) -0.0082(11) -0.0046(10)
C16 0.079(2) 0.0650(18) 0.0483(15) -0.0240(14) -0.0003(14) -0.0276(15)
C17 0.076(2) 0.076(2) 0.067(2) -0.0279(17) 0.0056(16) -0.0391(17)
C18 0.081(2) 0.108(3) 0.0552(18) -0.0389(19) -0.0095(16) -0.031(2)
C19 0.0613(17) 0.097(2) 0.0505(16) -0.0318(16) 0.0002(13) -0.0271(17)

loop_
_atom_type_symbol
_atom_type_description
_atom_type_scat_dispersion_real
_atom_type_scat_dispersion_imag
_atom_type_scat_source
C C 0.0033 0.0016 'International Tables Vol C Tables 4.2.6.8 and 6.1.1.4'
H H 0.0000 0.0000 'International Tables Vol C Tables 4.2.6.8 and 6.1.1.4'
N N 0.0061 0.0033 'International Tables Vol C Tables 4.2.6.8 and 6.1.1.4'
O O 0.0106 0.0060 'International Tables Vol C Tables 4.2.6.8 and 6.1.1.4'
Cl Cl 0.1484 0.1585 'International Tables Vol C Tables 4.2.6.8 and 6.1.1.4'
I I -0.4742 1.8119 'International Tables Vol C Tables 4.2.6.8 and 6.1.1.4'

loop_
_geom_angle_atom_site_label_1
_geom_angle_atom_site_label_2
_geom_angle_atom_site_label_3
_geom_angle
C4A O1A C3A 118.6(2)
C2A C1A I1A 178.8(2)
C1A C2A C3A 175.8(3)
O1A C3A C2A 113.1(2)
O1A C3A H3A 109.0
C2A C3A H3A 109.0
O1A C3A H3B 109.0
C2A C3A H3B 109.0
H3A C3A H3B 107.8
O1A C4A C9A 124.9(2)
O1A C4A C5A 116.5(2)
C9A C4A C5A 118.6(2)
C6A C5A C4A 120.9(3)
C6A C5A Cl1A 119.8(2)
C4A C5A Cl1A 119.3(2)
C5A C6A C7A 120.4(3)
C5A C6A H6A 119.8
C7A C6A H6A 119.8
C8A C7A C6A 119.3(3)
C8A C7A Cl2A 121.2(2)
C6A C7A Cl2A 119.5(2)
C7A C8A C9A 120.4(3)
C7A C8A Cl3A 120.9(2)
C9A C8A Cl3A 118.7(2)
C8A C9A C4A 120.3(2)
C8A C9A H9A 119.8
C4A C9A H9A 119.8
C4B O1B C3B 118.30(19)
C2B C1B I1B 177.6(3)
C1B C2B C3B 177.0(3)
O1B C3B C2B 112.9(2)
O1B C3B H3C 109.0
C2B C3B H3C 109.0
O1B C3B H3D 109.0
C2B C3B H3D 109.0
H3C C3B H3D 107.8
O1B C4B C9B 124.9(2)
O1B C4B C5B 117.0(2)
C9B C4B C5B 118.1(2)
C6B C5B C4B 121.5(2)
C6B C5B Cl1B 119.3(2)
C4B C5B Cl1B 119.1(2)
C5B C6B C7B 119.9(2)
C5B C6B H6B 120.0
C7B C6B H6B 120.0
C6B C7B C8B 119.3(2)
C6B C7B Cl2B 119.3(2)
C8B C7B Cl2B 121.4(2)
C7B C8B C9B 121.2(2)
C7B C8B Cl3B 121.1(2)
C9B C8B Cl3B 117.8(2)
C4B C9B C8B 119.9(2)
C4B C9B H9B 120.0
C8B C9B H9B 120.0
C12 N1 C11 115.7(2)
C18 N2 C17 116.5(3)
C11 C10 C14 119.5(3)
C11 C10 H10 120.3
C14 C10 H10 120.3
N1 C11 C10 124.2(3)
N1 C11 H11 117.9
C10 C11 H11 117.9
N1 C12 C13 124.3(3)
N1 C12 H12 117.8
C13 C12 H12 117.8
C12 C13 C14 119.5(3)
C12 C13 H13 120.3
C14 C13 H13 120.3
C13 C14 C10 116.7(2)
C13 C14 C15 121.9(2)
C10 C14 C15 121.3(2)
C16 C15 C19 116.6(2)
C16 C15 C14 122.4(2)
C19 C15 C14 121.0(2)
C17 C16 C15 119.7(3)
C17 C16 H16 120.2
C15 C16 H16 120.2
N2 C17 C16 123.5(3)
N2 C17 H17 118.2
C16 C17 H17 118.2
N2 C18 C19 124.1(3)
N2 C18 H18 118.0
C19 C18 H18 118.0
C18 C19 C15 119.6(3)
C18 C19 H19 120.2
C15 C19 H19 120.2

loop_
_geom_bond_atom_site_label_1
_geom_bond_atom_site_label_2
_geom_bond_distance
I1A C1A 2.017(3)
Cl1A C5A 1.734(3)
Cl2A C7A 1.728(3)
Cl3A C8A 1.728(3)
O1A C4A 1.356(3)
O1A C3A 1.430(3)
C1A C2A 1.186(4)
C2A C3A 1.468(4)
C3A H3A 0.9700
C3A H3B 0.9700
C4A C9A 1.387(4)
C4A C5A 1.395(4)
C5A C6A 1.364(4)
C6A C7A 1.387(4)
C6A H6A 0.9300
C7A C8A 1.381(4)
C8A C9A 1.384(4)
C9A H9A 0.9300
I1B C1B 2.019(3)
Cl1B C5B 1.734(3)
Cl2B C7B 1.731(3)
Cl3B C8B 1.722(3)
O1B C4B 1.360(3)
O1B C3B 1.440(3)
C1B C2B 1.182(4)
C2B C3B 1.459(4)
C3B H3C 0.9700
C3B H3D 0.9700
C4B C9B 1.384(3)
C4B C5B 1.399(3)
C5B C6B 1.372(4)
C6B C7B 1.376(4)
C6B H6B 0.9300
C7B C8B 1.380(4)
C8B C9B 1.385(3)
C9B H9B 0.9300
N1 C12 1.327(4)
N1 C11 1.332(4)
N2 C18 1.322(4)
N2 C17 1.330(4)
C10 C11 1.375(4)
C10 C14 1.384(4)
C10 H10 0.9300
C11 H11 0.9300
C12 C13 1.375(4)
C12 H12 0.9300
C13 C14 1.381(4)
C13 H13 0.9300
C14 C15 1.485(3)
C15 C16 1.380(4)
C15 C19 1.385(4)
C16 C17 1.378(4)
C16 H16 0.9300
C17 H17 0.9300
C18 C19 1.370(4)
C18 H18 0.9300
C19 H19 0.9300

loop_
_geom_hbond_atom_site_label_D
_geom_hbond_atom_site_label_H
_geom_hbond_atom_site_label_A
_geom_hbond_distance_DH
_geom_hbond_distance_HA
_geom_hbond_distance_DA
_geom_hbond_angle_DHA
_geom_hbond_site_symmetry_A
C3A H3B I1A 0.97 3.13 3.867(3) 133.7 1_655
C3A H3B I1B 0.97 3.31 3.959(3) 125.7 2_766
C6A H6A Cl2A 0.93 2.97 3.762(3) 144.5 2_877
C12 H12 Cl2B 0.93 2.93 3.793(3) 155.6 1_656

loop_
_geom_torsion_atom_site_label_1
_geom_torsion_atom_site_label_2
_geom_torsion_atom_site_label_3
_geom_torsion_atom_site_label_4
_geom_torsion
I1A C1A C2A C3A 41(14)
C4A O1A C3A C2A 77.5(3)
C1A C2A C3A O1A 150(4)
C3A O1A C4A C9A 0.3(3)
C3A O1A C4A C5A -179.2(2)
O1A C4A C5A C6A 179.5(2)
C9A C4A C5A C6A -0.2(4)
O1A C4A C5A Cl1A -0.9(3)
C9A C4A C5A Cl1A 179.49(18)
C4A C5A C6A C7A 0.8(4)
Cl1A C5A C6A C7A -178.8(2)
C5A C6A C7A C8A -0.2(4)
C5A C6A C7A Cl2A -179.4(2)
C6A C7A C8A C9A -1.1(4)
Cl2A C7A C8A C9A 178.07(19)
C6A C7A C8A Cl3A 178.3(2)
Cl2A C7A C8A Cl3A -2.6(3)
C7A C8A C9A C4A 1.8(4)
Cl3A C8A C9A C4A -177.59(18)
O1A C4A C9A C8A 179.3(2)
C5A C4A C9A C8A -1.1(3)
I1B C1B C2B C3B 44(11)
C4B O1B C3B C2B -71.9(3)
C1B C2B C3B O1B -107(6)
C3B O1B C4B C9B 2.5(3)
C3B O1B C4B C5B -177.2(2)
O1B C4B C5B C6B -179.0(2)
C9B C4B C5B C6B 1.3(4)
O1B C4B C5B Cl1B 2.1(3)
C9B C4B C5B Cl1B -177.60(18)
C4B C5B C6B C7B -1.8(4)
Cl1B C5B C6B C7B 177.10(19)
C5B C6B C7B C8B 0.4(4)
C5B C6B C7B Cl2B -179.49(19)
C6B C7B C8B C9B 1.4(3)
Cl2B C7B C8B C9B -178.69(18)
C6B C7B C8B Cl3B -178.35(19)
Cl2B C7B C8B Cl3B 1.6(3)
O1B C4B C9B C8B -179.2(2)
C5B C4B C9B C8B 0.5(3)
C7B C8B C9B C4B -1.9(3)
Cl3B C8B C9B C4B 177.87(18)
C12 N1 C11 C10 -2.6(5)
C14 C10 C11 N1 0.3(5)
C11 N1 C12 C13 2.3(5)
N1 C12 C13 C14 0.3(6)
C12 C13 C14 C10 -2.6(5)
C12 C13 C14 C15 178.8(3)
C11 C10 C14 C13 2.3(4)
C11 C10 C14 C15 -179.1(3)
C13 C14 C15 C16 33.8(4)
C10 C14 C15 C16 -144.8(3)
C13 C14 C15 C19 -146.0(3)
C10 C14 C15 C19 35.4(4)
C19 C15 C16 C17 -1.3(5)
C14 C15 C16 C17 178.9(3)
C18 N2 C17 C16 -0.3(5)
C15 C16 C17 N2 1.2(5)
C17 N2 C18 C19 -0.3(6)
N2 C18 C19 C15 0.1(6)
C16 C15 C19 C18 0.7(5)
C14 C15 C19 C18 -179.5(3)
